data_4336737
loop_
_publ_author_name
'Yvonne Brussaard'
'Falk Olbrich'
'Ernst Schaumann'

_publ_contact_author
;
      Schaumann, Ernst
      Institute of Organic Chemistry
      Clausthal University of Technology
      Leibnizstrasse 6
      D-38678 Clausthal-Zellerfeld
      Germany
;
_publ_contact_author_email ernst.schaumann@tu.clausthal.de
_publ_contact_author_fax '+49 5323 72 2858'
_publ_contact_author_phone '+49 5323 72 2519'
_publ_section_title
;
 Synthesis and Structural Characterization of Molybdenum(VI) and Iron(II)
 Coordination Compounds with S-Alkyl-N-methyl-S-(2-pyridyl)sulfoximines
 and Catalytic Epoxidation Activity of the Molybdenum Complexes
;
_journal_name_full 'Inorganic Chemistry'
_journal_page_first 13160
_journal_page_last 13166
_journal_paper_doi 10.1021/ic4020306
_journal_volume 52
_journal_year 2013
_chemical_formula_moiety 'C14 H20 Cl4 Fe2 N4 O2 S2, C4 H8 O'
_chemical_formula_sum 'C18 H28 Cl4 Fe2 N4 O3 S2'
_chemical_formula_weight 666.08
_chemical_name_common '[FeCl2{SO(NMe)Me(NC5H4)}]2*THF'
_chemical_name_systematic
; 
 Di(\m-chloro)-dichloro-bis(N,S-dimethyl-S-2-pyridyl sulfoximine)-diiron(II) 
 tetrahydrofuran solvate
;
_space_group_IT_number 2
_symmetry_cell_setting triclinic
_symmetry_space_group_name_Hall '-P 1'
_symmetry_space_group_name_H-M 'P -1'
_atom_sites_solution_hydrogens geom
_atom_sites_solution_primary direct
_atom_sites_solution_secondary difmap
_audit_creation_method SHELXL-97
_cell_angle_alpha 96.880(1)
_cell_angle_beta 103.671(1)
_cell_angle_gamma 104.004(1)
_cell_formula_units_Z 1
_cell_length_a 8.7334(1)
_cell_length_b 8.9939(2)
_cell_length_c 9.3967(2)
_cell_measurement_reflns_used 100
_cell_measurement_temperature 173
_cell_measurement_theta_max 27.50
_cell_measurement_theta_min 2.00
_cell_volume 683.49(2)
_computing_cell_refinement 'SAINT (Bruker AXS, 1998)'
_computing_data_collection 'SMART (Bruker AXS, 1998)'
_computing_data_reduction 'SAINT (Bruker AXS, 1998)'
_computing_molecular_graphics 'SHELXTL (Bruker AXS, 1998)'
_computing_publication_material 'SHELXTL (Bruker AXS, 1998)'
_computing_structure_refinement 'SHELXL-97 (Sheldrick, 1997)'
_computing_structure_solution 'SHELXS-97 (Sheldrick, 1997)'
_diffrn_ambient_temperature 173
_diffrn_measured_fraction_theta_full 0.980
_diffrn_measured_fraction_theta_max 0.980
_diffrn_measurement_device_type 'Bruker AXS, 1998'
_diffrn_measurement_method omega-scan
_diffrn_radiation_monochromator graphite
_diffrn_radiation_source 'fine-focus sealed tube'
_diffrn_radiation_type MoK\a
_diffrn_radiation_wavelength 0.71073
_diffrn_reflns_av_R_equivalents 0.0356
_diffrn_reflns_av_sigmaI/netI 0.0687
_diffrn_reflns_limit_h_max 10
_diffrn_reflns_limit_h_min -11
_diffrn_reflns_limit_k_max 11
_diffrn_reflns_limit_k_min -11
_diffrn_reflns_limit_l_max 12
_diffrn_reflns_limit_l_min -12
_diffrn_reflns_number 4466
_diffrn_reflns_theta_full 27.50
_diffrn_reflns_theta_max 27.50
_diffrn_reflns_theta_min 2.27
_diffrn_standards_decay_% 0
_diffrn_standards_interval_count none
_diffrn_standards_interval_time none
_diffrn_standards_number none
_exptl_absorpt_coefficient_mu 1.632
_exptl_absorpt_correction_T_max 0.9228
_exptl_absorpt_correction_T_min 0.4409
_exptl_absorpt_correction_type multi-scan
_exptl_absorpt_process_details 'SADABS (Bruker AXS, 1998)'
_exptl_crystal_colour yellow
_exptl_crystal_density_diffrn 1.618
_exptl_crystal_description stick
_exptl_crystal_F_000 340
_exptl_crystal_size_max 0.60
_exptl_crystal_size_mid 0.40
_exptl_crystal_size_min 0.05
_refine_diff_density_max 0.968
_refine_diff_density_min -1.250
_refine_diff_density_rms 0.123
_refine_ls_extinction_coef 0.011(3)
_refine_ls_extinction_expression Fc^*^=kFc[1+0.001xFc^2^\l^3^/sin(2\q)]^-1/4^
_refine_ls_extinction_method SHELXL
_refine_ls_goodness_of_fit_ref 1.000
_refine_ls_hydrogen_treatment riding
_refine_ls_matrix_type full
_refine_ls_number_parameters 178
_refine_ls_number_reflns 3088
_refine_ls_number_restraints 5
_refine_ls_restrained_S_all 0.999
_refine_ls_R_factor_all 0.0563
_refine_ls_R_factor_gt 0.0476
_refine_ls_shift/su_max 0.001
_refine_ls_shift/su_mean 0.000
_refine_ls_structure_factor_coef Fsqd
_refine_ls_weighting_details 'calc w=1/[\s^2^(Fo^2^)+(0.0649P)^2^+0.0000P] where P=(Fo^2^+2Fc^2^)/3'
_refine_ls_weighting_scheme calc
_refine_ls_wR_factor_gt 0.1169
_refine_ls_wR_factor_ref 0.1204
_reflns_number_gt 2516
_reflns_number_total 3088
_reflns_threshold_expression >2sigma(I)
_cod_data_source_file ic4020306_si_002_1.cif
_cod_data_source_block 20_98md
_cod_database_code 4336737

loop_
_symmetry_equiv_pos_as_xyz
'x, y, z'
'-x, -y, -z'

loop_
_atom_site_label
_atom_site_type_symbol
_atom_site_fract_x
_atom_site_fract_y
_atom_site_fract_z
_atom_site_U_iso_or_equiv
_atom_site_adp_type
_atom_site_occupancy
_atom_site_symmetry_multiplicity
_atom_site_calc_flag
_atom_site_refinement_flags
Fe Fe 0.37819(5) 0.42902(5) 0.11933(4) 0.02041(16) Uani 1 1 d .
Cl1 Cl 0.46124(10) 0.24152(9) 0.23946(9) 0.0298(2) Uani 1 1 d .
Cl2 Cl 0.34845(9) 0.39166(10) -0.14313(8) 0.0293(2) Uani 1 1 d .
S S 0.16535(9) 0.53152(8) 0.31264(8) 0.02225(19) Uani 1 1 d .
O O 0.0695(3) 0.6327(3) 0.3518(3) 0.0345(6) Uani 1 1 d .
N1 N 0.1132(3) 0.3168(3) 0.0743(3) 0.0225(5) Uani 1 1 d .
N2 N 0.3119(3) 0.5970(3) 0.2500(3) 0.0226(5) Uani 1 1 d .
C1 C 0.0209(4) 0.1964(4) -0.0344(3) 0.0276(7) Uani 1 1 d .
H1 H 0.0707 0.1546 -0.1031 0.036(5) Uiso 1 1 calc R
C2 C -0.1450(4) 0.1302(4) -0.0509(4) 0.0305(7) Uani 1 1 d .
H2 H -0.2063 0.0430 -0.1278 0.036(5) Uiso 1 1 calc R
C3 C -0.2191(4) 0.1932(4) 0.0462(4) 0.0377(8) Uani 1 1 d .
H3 H -0.3329 0.1509 0.0355 0.036(5) Uiso 1 1 calc R
C4 C -0.1262(4) 0.3191(4) 0.1600(4) 0.0327(7) Uani 1 1 d .
H4 H -0.1737 0.3654 0.2283 0.036(5) Uiso 1 1 calc R
C5 C 0.0382(4) 0.3731(3) 0.1686(3) 0.0220(6) Uani 1 1 d .
C6 C 0.4246(4) 0.7493(4) 0.3384(4) 0.0303(7) Uani 1 1 d .
H61 H 0.3606 0.8227 0.3534 0.059(6) Uiso 1 1 calc R
H62 H 0.5035 0.7916 0.2845 0.059(6) Uiso 1 1 calc R
H63 H 0.4837 0.7338 0.4354 0.059(6) Uiso 1 1 calc R
C7 C 0.2253(4) 0.4437(4) 0.4676(3) 0.0304(7) Uani 1 1 d .
H71 H 0.3062 0.5227 0.5490 0.059(6) Uiso 1 1 calc R
H72 H 0.2738 0.3613 0.4387 0.059(6) Uiso 1 1 calc R
H73 H 0.1289 0.3984 0.5009 0.059(6) Uiso 1 1 calc R
O20 O 0.0038(6) 0.0754(6) 0.3288(6) 0.0427(12) Uani 0.50 1 d PD
C21 C 0.1177(13) 0.0146(13) 0.4216(7) 0.047(3) Uani 0.50 1 d PD
H211 H 0.2312 0.0815 0.4405 0.090(14) Uiso 0.50 1 calc PR
H212 H 0.1112 -0.0924 0.3754 0.090(14) Uiso 0.50 1 calc PR
C22 C 0.0660(13) 0.0143(12) 0.5663(9) 0.071(4) Uani 0.50 1 d PD
H221 H 0.0995 -0.0660 0.6199 0.090(14) Uiso 0.50 1 calc PR
H222 H 0.1126 0.1176 0.6331 0.090(14) Uiso 0.50 1 calc PR
C23 C -0.1208(14) -0.0251(16) 0.5075(14) 0.067(4) Uani 0.50 1 d PD
H231 H -0.1680 0.0218 0.5814 0.090(14) Uiso 0.50 1 calc PR
H232 H -0.1713 -0.1394 0.4834 0.090(14) Uiso 0.50 1 calc PR
C24 C -0.1472(8) 0.0463(11) 0.3669(10) 0.051(2) Uani 0.50 1 d PD
H241 H -0.2362 -0.0270 0.2848 0.090(14) Uiso 0.50 1 calc PR
H242 H -0.1772 0.1446 0.3864 0.090(14) Uiso 0.50 1 calc PR

loop_
_atom_site_aniso_label
_atom_site_aniso_U_11
_atom_site_aniso_U_22
_atom_site_aniso_U_33
_atom_site_aniso_U_23
_atom_site_aniso_U_13
_atom_site_aniso_U_12
Fe 0.0171(2) 0.0237(3) 0.0180(2) 0.00014(16) 0.00590(17) 0.00223(16)
Cl1 0.0279(4) 0.0270(4) 0.0306(4) 0.0040(3) 0.0043(3) 0.0048(3)
Cl2 0.0205(4) 0.0390(5) 0.0187(3) -0.0029(3) 0.0055(3) -0.0052(3)
S 0.0198(4) 0.0213(4) 0.0242(4) -0.0013(3) 0.0085(3) 0.0033(3)
O 0.0280(12) 0.0308(13) 0.0448(14) -0.0055(11) 0.0158(11) 0.0091(10)
N1 0.0190(12) 0.0246(13) 0.0206(12) 0.0011(10) 0.0049(10) 0.0020(10)
N2 0.0213(13) 0.0194(12) 0.0238(12) -0.0013(10) 0.0090(10) -0.0003(10)
C1 0.0274(17) 0.0293(16) 0.0227(14) -0.0012(13) 0.0068(13) 0.0047(13)
C2 0.0233(16) 0.0293(17) 0.0283(16) -0.0012(13) 0.0000(13) -0.0021(13)
C3 0.0179(16) 0.041(2) 0.046(2) -0.0030(16) 0.0068(15) -0.0003(14)
C4 0.0216(16) 0.0353(18) 0.0395(18) -0.0010(15) 0.0111(14) 0.0061(13)
C5 0.0191(14) 0.0220(15) 0.0228(14) 0.0018(12) 0.0053(12) 0.0034(11)
C6 0.0280(17) 0.0232(16) 0.0341(17) -0.0009(13) 0.0095(14) -0.0007(13)
C7 0.0323(18) 0.0318(17) 0.0236(15) 0.0031(13) 0.0090(14) 0.0020(13)
O20 0.043(3) 0.033(3) 0.050(3) 0.005(2) 0.012(3) 0.008(2)
C21 0.062(6) 0.033(5) 0.042(5) -0.004(5) 0.012(5) 0.014(4)
C22 0.118(11) 0.042(6) 0.036(5) -0.003(4) 0.012(6) 0.006(6)
C23 0.080(9) 0.049(7) 0.092(11) 0.021(9) 0.056(10) 0.022(6)
C24 0.042(5) 0.048(5) 0.058(5) -0.003(4) 0.019(4) 0.004(4)

loop_
_atom_type_symbol
_atom_type_description
_atom_type_scat_dispersion_real
_atom_type_scat_dispersion_imag
_atom_type_scat_source
C C 0.0033 0.0016 'International Tables Vol C Tables 4.2.6.8 and 6.1.1.4'
H H 0.0000 0.0000 'International Tables Vol C Tables 4.2.6.8 and 6.1.1.4'
N N 0.0061 0.0033 'International Tables Vol C Tables 4.2.6.8 and 6.1.1.4'
O O 0.0106 0.0060 'International Tables Vol C Tables 4.2.6.8 and 6.1.1.4'
S S 0.1246 0.1234 'International Tables Vol C Tables 4.2.6.8 and 6.1.1.4'
Cl Cl 0.1484 0.1585 'International Tables Vol C Tables 4.2.6.8 and 6.1.1.4'
Fe Fe 0.3463 0.8444 'International Tables Vol C Tables 4.2.6.8 and 6.1.1.4'

loop_
_geom_angle_atom_site_label_1
_geom_angle_atom_site_label_2
_geom_angle_atom_site_label_3
_geom_angle
_geom_angle_site_symmetry_3
N2 Fe N1 79.58(9) .
N2 Fe Cl1 115.59(7) .
N1 Fe Cl1 95.43(7) .
N2 Fe Cl2 128.01(7) .
N1 Fe Cl2 89.56(7) .
Cl1 Fe Cl2 115.98(3) .
N2 Fe Cl2 92.83(7) 2_665
N1 Fe Cl2 165.51(7) 2_665
Cl1 Fe Cl2 98.99(3) 2_665
Cl2 Fe Cl2 85.43(3) 2_665
Fe Cl2 Fe 94.57(3) 2_665
O S N2 119.43(15) .
O S C7 107.66(16) .
N2 S C7 111.56(15) .
O S C5 109.74(14) .
N2 S C5 102.88(14) .
C7 S C5 104.52(15) .
C1 N1 C5 116.9(3) .
C1 N1 Fe 126.9(2) .
C5 N1 Fe 116.2(2) .
C6 N2 S 113.9(2) .
C6 N2 Fe 125.6(2) .
S N2 Fe 115.20(14) .
N1 C1 C2 122.7(3) .
N1 C1 H1 118.7 .
C2 C1 H1 118.7 .
C3 C2 C1 118.9(3) .
C3 C2 H2 120.5 .
C1 C2 H2 120.5 .
C2 C3 C4 119.6(3) .
C2 C3 H3 120.2 .
C4 C3 H3 120.2 .
C5 C4 C3 116.6(3) .
C5 C4 H4 121.7 .
C3 C4 H4 121.7 .
N1 C5 C4 125.2(3) .
N1 C5 S 115.5(2) .
C4 C5 S 119.3(2) .
N2 C6 H61 109.5 .
N2 C6 H62 109.5 .
H61 C6 H62 109.5 .
N2 C6 H63 109.5 .
H61 C6 H63 109.5 .
H62 C6 H63 109.5 .
S C7 H71 109.5 .
S C7 H72 109.5 .
H71 C7 H72 109.5 .
S C7 H73 109.5 .
H71 C7 H73 109.5 .
H72 C7 H73 109.5 .
C21 O20 C24 111.2(7) .
O20 C21 C22 104.5(7) .
O20 C21 H211 110.9 .
C22 C21 H211 110.9 .
O20 C21 H212 110.9 .
C22 C21 H212 110.9 .
H211 C21 H212 108.9 .
C23 C22 C21 101.5(8) .
C23 C22 H221 111.5 .
C21 C22 H221 111.5 .
C23 C22 H222 111.5 .
C21 C22 H222 111.5 .
H221 C22 H222 109.3 .
C22 C23 C24 103.8(8) .
C22 C23 H231 111.0 .
C24 C23 H231 111.0 .
C22 C23 H232 111.0 .
C24 C23 H232 111.0 .
H231 C23 H232 109.0 .
O20 C24 C23 106.2(7) .
O20 C24 H241 110.5 .
C23 C24 H241 110.5 .
O20 C24 H242 110.5 .
C23 C24 H242 110.5 .
H241 C24 H242 108.7 .

loop_
_geom_bond_atom_site_label_1
_geom_bond_atom_site_label_2
_geom_bond_distance
_geom_bond_site_symmetry_2
Fe N2 2.107(2) .
Fe N1 2.204(3) .
Fe Cl1 2.3033(9) .
Fe Cl2 2.3915(8) .
Fe Cl2 2.4796(8) 2_665
Cl2 Fe 2.4796(8) 2_665
S O 1.449(2) .
S N2 1.551(3) .
S C7 1.770(3) .
S C5 1.777(3) .
N1 C1 1.338(4) .
N1 C5 1.341(4) .
N2 C6 1.491(4) .
C1 C2 1.389(5) .
C1 H1 0.9500 .
C2 C3 1.381(5) .
C2 H2 0.9500 .
C3 C4 1.392(5) .
C3 H3 0.9500 .
C4 C5 1.379(4) .
C4 H4 0.9500 .
C6 H61 0.9800 .
C6 H62 0.9800 .
C6 H63 0.9800 .
C7 H71 0.9800 .
C7 H72 0.9800 .
C7 H73 0.9800 .
O20 C21 1.4198(10) .
O20 C24 1.4199(10) .
C21 C22 1.5300(10) .
C21 H211 0.9900 .
C21 H212 0.9900 .
C22 C23 1.5299(10) .
C22 H221 0.9900 .
C22 H222 0.9900 .
C23 C24 1.5299(10) .
C23 H231 0.9900 .
C23 H232 0.9900 .
C24 H241 0.9900 .
C24 H242 0.9900 .
